data_2105813
loop_
_publ_author_name
'Lafond, Alain'
'Choubrac, L\'eo'
'Guillot-Deudon, Catherine'
'Fertey, Pierre'
'Evain, Michel'
'Jobic, St\'ephane'

_publ_section_title
;
 X-ray resonant single-crystal diffraction technique, a powerful tool to
 investigate the kesterite structure of the photovoltaic Cu~2~ZnSnS~4~
 compound
;
_journal_coeditor_code DK5022
_journal_issue 2
_journal_name_full 'Acta Crystallographica Section B'
_journal_page_first 390
_journal_page_last 394
_journal_paper_doi 10.1107/S2052520614003138
_journal_volume 70
_journal_year 2014
_chemical_formula_moiety 'Cu2 S4 Sn1 Zn1'
_chemical_formula_sum 'Cu2 S4 Sn Zn'
_chemical_formula_weight 439.4
_space_group_IT_number 121
_symmetry_cell_setting tetragonal
_symmetry_space_group_name_Hall 'I -4 2'
_symmetry_space_group_name_H-M 'I -4 2 m'
_cell_angle_alpha 90
_cell_angle_beta 90
_cell_angle_gamma 90
_cell_formula_units_Z 2
_cell_length_a 5.43530(10)
_cell_length_b 5.43530(10)
_cell_length_c 10.8464(3)
_cell_measurement_temperature 293
_cell_volume 320.430(12)
_computing_cell_refinement unknown
_computing_data_collection unknown
_computing_data_reduction unknown
_computing_molecular_graphics unknown
_computing_structure_solution unknown
_diffrn_ambient_temperature 293
_diffrn_measured_fraction_theta_full 0.97
_diffrn_measured_fraction_theta_max 0.95
_diffrn_radiation_wavelength 0.66842
_diffrn_reflns_av_R_equivalents 0.088
_diffrn_reflns_av_sigmaI/netI 0.0101
_diffrn_reflns_limit_h_max 8
_diffrn_reflns_limit_h_min -6
_diffrn_reflns_limit_k_max 9
_diffrn_reflns_limit_k_min -9
_diffrn_reflns_limit_l_max 18
_diffrn_reflns_limit_l_min -18
_diffrn_reflns_number 5275
_diffrn_reflns_theta_full 34.59
_diffrn_reflns_theta_max 34.65
_diffrn_reflns_theta_min 3.53
_exptl_absorpt_coefficient_mu 12.837
_exptl_absorpt_correction_T_max 1.10
_exptl_absorpt_correction_T_min 0.91
_exptl_absorpt_correction_type empirical
_exptl_crystal_density_diffrn 4.5529
_exptl_crystal_F_000 404
_exptl_crystal_size_max 0.075
_exptl_crystal_size_mid 0.050
_exptl_crystal_size_min 0.045
_refine_diff_density_max 1.39
_refine_diff_density_min -2.17
_refine_ls_extinction_coef 190E1(15)
_refine_ls_extinction_method 'B-C type 1 Gaussian isotropic (Becker & Coppens, 1974)'
_refine_ls_goodness_of_fit_all 1.60
_refine_ls_number_constraints 2
_refine_ls_number_parameters 15
_refine_ls_number_reflns 449
_refine_ls_number_restraints 0
_refine_ls_R_factor_all 0.0294
_refine_ls_R_factor_gt 0.0294
_refine_ls_shift/su_max 0.0035
_refine_ls_shift/su_mean 0.0011
_refine_ls_structure_factor_coef Fsqd
_refine_ls_weighting_details w=1/(\s^2^(I)+0.0016I^2^)
_refine_ls_weighting_scheme sigma
_refine_ls_wR_factor_all 0.0741
_refine_ls_wR_factor_gt 0.0741
_reflns_number_gt 449
_reflns_number_total 449
_reflns_threshold_expression I>2\s(I)
_cod_data_source_file dk5022sup1.cf
_cod_data_source_block I
_cod_original_formula_sum 'Cu2 S4 Sn1 Zn1'
_cod_database_code 2105813
_cod_database_fobs_code 2105813

loop_
_symmetry_equiv_pos_site_id
_symmetry_equiv_pos_as_xyz
1 x,y,z
2 -x,-y,z
3 y,-x,-z
4 -y,x,-z
5 -x,y,-z
6 x,-y,-z
7 -y,-x,z
8 y,x,z
9 x+1/2,y+1/2,z+1/2
10 -x+1/2,-y+1/2,z+1/2
11 y+1/2,-x+1/2,-z+1/2
12 -y+1/2,x+1/2,-z+1/2
13 -x+1/2,y+1/2,-z+1/2
14 x+1/2,-y+1/2,-z+1/2
15 -y+1/2,-x+1/2,z+1/2
16 y+1/2,x+1/2,z+1/2

loop_
_atom_site_type_symbol
_atom_site_label
_atom_site_fract_x
_atom_site_fract_y
_atom_site_fract_z
_atom_site_U_iso_or_equiv
_atom_site_adp_type
_atom_site_calc_flag
_atom_site_occupancy
_atom_site_symmetry_multiplicity
Cu Cu_2a 0 0 0 0.01903(16) Uani d 1 2
Cu Cu_4d 0 0.5 0.25 0.01688(13) Uani d 0.5 4
Zn Zn_4d 0 0.5 0.25 0.01688(13) Uani d 0.5 4
Sn Sn_2b 0 0 0.5 0.01077(9) Uani d 1 2
S S 0.75608(10) 0.24393(10) 0.12788(5) 0.0112(2) Uani d 1 8

loop_
_atom_site_aniso_label
_atom_site_aniso_U_11
_atom_site_aniso_U_22
_atom_site_aniso_U_33
_atom_site_aniso_U_12
_atom_site_aniso_U_13
_atom_site_aniso_U_23
_atom_site_aniso_type_symbol
Cu_2a 0.0194(2) 0.0194(2) 0.0183(3) 0 0 0 Cu
Cu_4d 0.0170(2) 0.0170(2) 0.0166(3) 0 0 0 Cu
Zn_4d 0.0170(2) 0.0170(2) 0.0166(3) 0 0 0 Zn
Sn_2b 0.01111(15) 0.01111(15) 0.01008(17) 0 0 0 Sn
S 0.0114(3) 0.0114(3) 0.0108(4) 0.00056(18) -0.00023(13) 0.00023(13) S

loop_
_atom_type_symbol
_atom_type_scat_dispersion_real
_atom_type_scat_dispersion_imag
_atom_type_scat_source
Cu 0.3358 1.1430 'International Tables Vol C tables 4.2.6.8 and 6.1.1.1'
S 0.1144 0.1109 'International Tables Vol C tables 4.2.6.8 and 6.1.1.1'
Sn -0.7448 1.2976 'International Tables Vol C tables 4.2.6.8 and 6.1.1.1'
Zn 0.3139 1.2928 'International Tables Vol C tables 4.2.6.8 and 6.1.1.1'

loop_
_geom_angle_atom_site_label_1
_geom_angle_atom_site_label_2
_geom_angle_atom_site_label_3
_geom_angle_site_symmetry_1
_geom_angle_site_symmetry_3
_geom_angle
S Cu_2a S 1_455 2_655 107.01(2)
S Cu_2a S 1_455 3_565 110.713(19)
S Cu_2a S 1_455 4_545 110.713(19)
S Cu_2a S 2_655 3_565 110.713(19)
S Cu_2a S 2_655 4_545 110.713(19)
S Cu_2a S 3_565 4_545 107.01(2)
Zn_4d Cu_4d S . 1_455 0
Zn_4d Cu_4d S . 2_665 0
Zn_4d Cu_4d S . 11_465 0
Zn_4d Cu_4d S . 12_545 0
S Cu_4d S 1_455 2_665 110.86(2)
S Cu_4d S 1_455 11_465 108.781(19)
S Cu_4d S 1_455 12_545 108.781(19)
S Cu_4d S 2_665 11_465 108.781(19)
S Cu_4d S 2_665 12_545 108.781(19)
S Cu_4d S 11_465 12_545 110.86(2)
Cu_4d Zn_4d S . 1_455 0
Cu_4d Zn_4d S . 2_665 0
Cu_4d Zn_4d S . 11_465 0
Cu_4d Zn_4d S . 12_545 0
S Zn_4d S 1_455 2_665 110.86(2)
S Zn_4d S 1_455 11_465 108.781(19)
S Zn_4d S 1_455 12_545 108.781(19)
S Zn_4d S 2_665 11_465 108.781(19)
S Zn_4d S 2_665 12_545 108.781(19)
S Zn_4d S 11_465 12_545 110.86(2)
S Sn_2b S 9_445 10_555 109.658(19)
S Sn_2b S 9_445 11_455 109.378(18)
S Sn_2b S 9_445 12_545 109.378(18)
S Sn_2b S 10_555 11_455 109.378(18)
S Sn_2b S 10_555 12_545 109.378(18)
S Sn_2b S 11_455 12_545 109.658(19)
Cu_2a S Cu_4d 1_655 1_655 110.70(2)
Cu_2a S Cu_4d 1_655 13_545 110.70(2)
Cu_2a S Zn_4d 1_655 1_655 110.70(2)
Cu_2a S Zn_4d 1_655 13_545 110.70(2)
Cu_2a S Sn_2b 1_655 9_554 108.34(2)
Cu_4d S Cu_4d 1_655 13_545 110.81(2)
Cu_4d S Zn_4d 1_655 1_655 0.0(5)
Cu_4d S Zn_4d 1_655 13_545 110.81(2)
Cu_4d S Sn_2b 1_655 9_554 108.09(2)
Cu_4d S Zn_4d 13_545 1_655 110.81(2)
Cu_4d S Zn_4d 13_545 13_545 0.0(5)
Cu_4d S Sn_2b 13_545 9_554 108.09(2)
Zn_4d S Zn_4d 1_655 13_545 110.81(2)
Zn_4d S Sn_2b 1_655 9_554 108.09(2)
Zn_4d S Sn_2b 13_545 9_554 108.09(2)

loop_
_geom_bond_atom_site_label_1
_geom_bond_atom_site_label_2
_geom_bond_site_symmetry_2
_geom_bond_distance
Cu_2a S 1_455 2.3322(6)
Cu_2a S 2_655 2.3322(6)
Cu_2a S 3_565 2.3322(6)
Cu_2a S 4_545 2.3322(6)
Cu_4d Zn_4d . 0
Cu_4d S 1_455 2.3344(5)
Cu_4d S 2_665 2.3344(5)
Cu_4d S 11_465 2.3344(5)
Cu_4d S 12_545 2.3344(5)
Zn_4d S 1_455 2.3344(5)
Zn_4d S 2_665 2.3344(5)
Zn_4d S 11_465 2.3344(5)
Zn_4d S 12_545 2.3344(5)
Sn_2b S 9_445 2.4080(6)
Sn_2b S 10_555 2.4080(6)
Sn_2b S 11_455 2.4080(6)
Sn_2b S 12_545 2.4080(6)
